data_9009141
loop_
_publ_author_name
'Wyckoff, R. W. G.'

_publ_section_title
;
 Second edition. Interscience Publishers, New York, New York
;
_journal_name_full 'Crystal Structures'
_journal_page_first 239
_journal_page_last 444
_journal_volume 1
_journal_year 1963
_chemical_formula_structural PbI2
_chemical_formula_sum 'I2 Pb'
_space_group_IT_number 156
_symmetry_space_group_name_Hall 'P 3 -2"'
_symmetry_space_group_name_H-M 'P 3 m 1'
_cell_angle_alpha 90
_cell_angle_beta 90
_cell_angle_gamma 120
_cell_length_a 4.557
_cell_length_b 4.557
_cell_length_c 20.937
_cell_formula_units_Z 3
_cell_volume 376.533
_database_code_amcsd 0011820
_exptl_crystal_density_diffrn 6.099
_cod_original_formula_sum 'Pb I2'
_cod_database_code 9009141

loop_
_symmetry_equiv_pos_as_xyz
x,y,z
-y,-x,z
-y,x-y,z
x,x-y,z
-x+y,-x,z
-x+y,y,z

loop_
_atom_site_label
_atom_site_fract_x
_atom_site_fract_y
_atom_site_fract_z
Pb1 0.00000 0.00000 0.00000
Pb2 0.00000 0.00000 0.33333
Pb3 0.66667 0.33333 0.66667
I1 0.00000 0.00000 0.57900
I2 0.33333 0.66667 0.08800
I3 0.66667 0.33333 0.91200
I4 0.33333 0.66667 0.75500
I5 0.66667 0.33333 0.24500
I6 0.33333 0.66667 0.42100

loop_
_cod_related_entry_id
_cod_related_entry_database
_cod_related_entry_code
1 AMCSD 0011820
